data_7058554
loop_
_publ_author_name
'Kaushal, Mani'
'Lobana, Tarlok S.'
'Nim, Lovedeep'
'Bala, Ritu'
'Arora, Daljit S.'
'Garcia-Santos, Isabel'
'Duff, Courtney E.'
'Jasinski, Jerry P.'

_publ_section_title
;
 Synthesis of 2-acetylpyridine-N-substituted thiosemicarbazonates of
 copper(ii) with high antimicrobial activity against methicillin resistant
 S. aureus, K. pneumoniae 1 and C. albicans
;
_journal_issue 29
_journal_name_full 'New Journal of Chemistry'
_journal_page_first 11727
_journal_paper_doi 10.1039/C9NJ01459D
_journal_volume 43
_journal_year 2019
_chemical_formula_moiety 'C8 H9 Br Cu N4 S'
_chemical_formula_sum 'C8 H9 Br Cu N4 S'
_chemical_formula_weight 336.70
_space_group_crystal_system monoclinic
_space_group_IT_number 14
_space_group_name_Hall '-P 2ybc'
_space_group_name_H-M_alt 'P 1 21/c 1'
_symmetry_space_group_name_Hall '-P 2ybc'
_symmetry_space_group_name_H-M 'P 1 21/c 1'
_atom_sites_solution_hydrogens geom
_atom_sites_solution_primary dual
_audit_creation_date 2017-08-31
_audit_creation_method
;
Olex2 1.2
(compiled 2017.08.10 svn.r3458 for OlexSys, GUI svn.r5381)
;
_audit_update_record
;
2019-02-05 deposited with the CCDC.    2019-06-27 downloaded from the CCDC.
;
_cell_angle_alpha 90
_cell_angle_beta 117.093(3)
_cell_angle_gamma 90
_cell_formula_units_Z 8
_cell_length_a 18.4808(4)
_cell_length_b 7.84160(10)
_cell_length_c 16.8857(4)
_cell_measurement_reflns_used 7675
_cell_measurement_temperature 293(2)
_cell_measurement_theta_max 71.6040
_cell_measurement_theta_min 4.7980
_cell_volume 2178.54(10)
_computing_cell_refinement 'CrysAlisPro (Rigaku OD, 2015)'
_computing_data_collection 'CrysAlisPro (Rigaku OD, 2015)'
_computing_data_reduction 'CrysAlisPro (Rigaku OD, 2015)'
_computing_molecular_graphics 'Olex2 (Dolomanov et al., 2009)'
_computing_publication_material 'Olex2 (Dolomanov et al., 2009)'
_computing_structure_refinement 'ShelXL (Sheldrick, 2015a)'
_computing_structure_solution 'ShelXT (Sheldrick, 2015b)'
_diffrn_ambient_temperature 293(2)
_diffrn_detector 'CCD plate'
_diffrn_detector_area_resol_mean 16.0416
_diffrn_detector_type Eos
_diffrn_measured_fraction_theta_full 0.999
_diffrn_measured_fraction_theta_max 0.992
_diffrn_measurement_details
;
List of Runs (angles in degrees, time in seconds):

  # Type    Start    End  Width  t~exp~   \w     \q     \k     \f   Frames
#--------------------------------------------------------------------------
  1  \w    -42.00 -17.00   1.00    3.08    --  -33.50 -57.00 -90.00   25
  2  \w     43.00  73.00   1.00    3.08    --   35.36 -99.00  30.00   30
  3  \w     15.00  72.00   1.00    3.08    --   35.36 -99.00 -90.00   57
  4  \w     46.00  87.00   1.00   12.30    --  108.00 -61.00 -60.00   41
  5  \w    101.00 126.00   1.00   12.30    --  108.00 -61.00 -60.00   25
  6  \w     94.00 129.00   1.00   12.30    --  108.00 -30.00  30.00   35
  7  \w     78.00 116.00   1.00   12.30    --  108.00-111.00 150.00   38
  8  \w     56.00 124.00   1.00   12.30    --  108.00 -61.00  90.00   68
  9  \w     38.00 106.00   1.00   12.30    --  108.00-111.00  60.00   68
 10  \w     39.00  86.00   1.00   12.30    --  108.00 -94.00  90.00   47
 11  \w     39.00  71.00   1.00   12.30    --  108.00 -30.00  30.00   32
 12  \w     68.00 115.00   1.00   12.30    --  108.00-111.00 -90.00   47
 13  \w    108.00 134.00   1.00   12.30    --  108.00 -77.00-180.00   26
 14  \w     62.00  87.00   1.00   12.30    --  108.00 -77.00-180.00   25
 15  \w     47.00 125.00   1.00   12.30    --  108.00 -45.00-180.00   78
 16  \w     93.00 174.00   1.00   12.30    --  108.00  45.00 -90.00   81
 17  \w    108.00 141.00   1.00   12.30    --  108.00  61.00  60.00   33
 18  \w    111.00 137.00   1.00   12.30    --  108.00 111.00 120.00   26
 19  \w    114.00 149.00   1.00   12.30    --  108.00 178.00  90.00   35
 20  \w     84.00 132.00   1.00   12.30    --  108.00  77.00 -60.00   48
 21  \w     81.00 160.00   1.00   12.30    --  108.00  77.00-150.00   79
 22  \w     90.00 172.00   1.00   12.30    --  108.00  61.00-180.00   82
 23  \w     75.00 101.00   1.00    3.08    --   35.36  77.00-150.00   26
 24  \w     57.00 104.00   1.00    3.08    --   35.36 178.00 -90.00   47
 25  \w     13.00  41.00   1.00    3.08    --   35.36  77.00-150.00   28
 26  \w    -23.00  29.00   1.00    3.08    --  -33.50  77.00-180.00   52
 27  \w    -96.00 -25.00   1.00    3.08    --  -33.50 -37.00-120.00   71
 28  \w    -99.00 -37.00   1.00    3.08    --  -33.50 -57.00 -30.00   62
 29  \w    -39.00  -7.00   1.00    3.08    --  -33.50 -77.00  60.00   32
 30  \w    -66.00 -38.00   1.00    3.08    --  -33.50-178.00  30.00   28
 31  \w    -95.00 -69.00   1.00    3.08    --  -33.50 -77.00  60.00   26
 32  \w    -50.00  34.00   1.00    3.08    --  -33.50  57.00  60.00   84
 33  \w    -60.00 -34.00   1.00    3.08    --  -33.50  77.00-180.00   26
 34  \w     57.00 102.00   1.00   12.30    --  108.00 178.00  90.00   45
 35  \w     41.00  66.00   1.00   12.30    --  108.00-111.00 150.00   25
;
_diffrn_measurement_device 'four-circle diffractometer'
_diffrn_measurement_device_type 'Rigaku, Oxford diffraction'
_diffrn_measurement_method '\w scans'
_diffrn_orient_matrix_type 'CrysAlisPro convention (1999,Acta A55,543-557)'
_diffrn_orient_matrix_UB_11 -0.0014302000
_diffrn_orient_matrix_UB_12 -0.1962234000
_diffrn_orient_matrix_UB_13 0.0038393000
_diffrn_orient_matrix_UB_21 0.0852836000
_diffrn_orient_matrix_UB_22 -0.0067926000
_diffrn_orient_matrix_UB_23 0.0050096000
_diffrn_orient_matrix_UB_31 0.0386202000
_diffrn_orient_matrix_UB_32 0.0076876000
_diffrn_orient_matrix_UB_33 0.1022851000
_diffrn_radiation_monochromator graphite
_diffrn_radiation_probe x-ray
_diffrn_radiation_type CuK\a
_diffrn_radiation_wavelength 1.54184
_diffrn_reflns_av_R_equivalents 0.0435
_diffrn_reflns_av_unetI/netI 0.0332
_diffrn_reflns_Laue_measured_fraction_full 0.999
_diffrn_reflns_Laue_measured_fraction_max 0.992
_diffrn_reflns_limit_h_max 22
_diffrn_reflns_limit_h_min -22
_diffrn_reflns_limit_k_max 8
_diffrn_reflns_limit_k_min -9
_diffrn_reflns_limit_l_max 20
_diffrn_reflns_limit_l_min -18
_diffrn_reflns_number 14418
_diffrn_reflns_point_group_measured_fraction_full 0.999
_diffrn_reflns_point_group_measured_fraction_max 0.992
_diffrn_reflns_theta_full 67.684
_diffrn_reflns_theta_max 71.352
_diffrn_reflns_theta_min 5.239
_diffrn_source 'fine-focus sealed X-ray tube'
_diffrn_source_type 'Enhance (Cu) X-ray Source'
_exptl_absorpt_coefficient_mu 8.687
_exptl_absorpt_correction_T_max 1.00000
_exptl_absorpt_correction_T_min 0.07099
_exptl_absorpt_correction_type multi-scan
_exptl_absorpt_process_details
;
CrysAlisPro 1.171.38.43f (Rigaku Oxford Diffraction, 2015)
Empirical absorption correction using spherical harmonics,
 implemented in SCALE3 ABSPACK scaling algorithm.
;
_exptl_crystal_colour black
_exptl_crystal_colour_primary black
_exptl_crystal_density_diffrn 2.053
_exptl_crystal_description prism
_exptl_crystal_F_000 1320
_exptl_crystal_size_max 0.24
_exptl_crystal_size_mid 0.14
_exptl_crystal_size_min 0.1
_refine_diff_density_max 1.200
_refine_diff_density_min -0.459
_refine_diff_density_rms 0.122
_refine_ls_extinction_method none
_refine_ls_goodness_of_fit_ref 1.026
_refine_ls_hydrogen_treatment constr
_refine_ls_matrix_type full
_refine_ls_number_parameters 273
_refine_ls_number_reflns 4210
_refine_ls_number_restraints 0
_refine_ls_restrained_S_all 1.026
_refine_ls_R_factor_all 0.0420
_refine_ls_R_factor_gt 0.0382
_refine_ls_shift/su_max 0.002
_refine_ls_shift/su_mean 0.000
_refine_ls_structure_factor_coef Fsqd
_refine_ls_weighting_details 'w=1/[\s^2^(Fo^2^)+(0.0830P)^2^+0.6427P] where P=(Fo^2^+2Fc^2^)/3'
_refine_ls_weighting_scheme calc
_refine_ls_wR_factor_gt 0.1100
_refine_ls_wR_factor_ref 0.1141
_reflns_Friedel_coverage 0.000
_reflns_number_gt 3806
_reflns_number_total 4210
_reflns_threshold_expression 'I > 2\s(I)'
_cod_data_source_file c9nj01459d2.cif
_cod_data_source_block 5
_cod_depositor_comments 'Adding full bibliography for 7058549--7058555.cif.'
_cod_original_cell_volume 2178.54(9)
_cod_database_code 7058554
_shelxl_version_number 2014/6
_chemical_oxdiff_formula 'C8 H9 N4 S Cu Br'
_chemical_oxdiff_usercomment 'Lobana's JPL-242'
_shelx_space_group_comment
;
The symmetry employed for this shelxl refinement is uniquely defined
by the following loop, which should always be used as a source of
symmetry information in preference to the above space-group names.
They are only intended as comments.
;
_shelx_estimated_absorpt_t_max 0.477
_shelx_estimated_absorpt_t_min 0.230
_reflns_odcompleteness_completeness 99.93
_reflns_odcompleteness_iscentric 1
_reflns_odcompleteness_theta 68.13
_olex2_refinement_description
;
1. Fixed Uiso
 At 1.2 times of:
  All C(H) groups, All N(H,H) groups
 At 1.5 times of:
  All C(H,H,H) groups
2.a Aromatic/amide H refined with riding coordinates:
 C3A(H3A), C4A(H4A), C5A(H5A), C6A(H6A), C3B(H3B), C4B(H4B), C5B(H5B), C6B(H6B)
2.b X=CH2 refined with riding coordinates:
 N4A(H4AA,H4AB), N4B(H4BA,H4BB)
2.c Idealised Me refined as rotating group:
 C8A(H8AA,H8AB,H8AC), C8B(H8BA,H8BB,H8BC)
;
_olex2_exptl_crystal_mounting_method 'POLYMER LOOP'
_olex2_submission_special_instructions 'No special instructions were received'
_oxdiff_exptl_absorpt_empirical_details
;
Empirical correction (ABSPACK) includes:
- Absorption correction using spherical harmonics
- Frame scaling
;
_oxdiff_exptl_absorpt_empirical_full_max 9.658
_oxdiff_exptl_absorpt_empirical_full_min 0.525

loop_
_space_group_symop_operation_xyz
'x, y, z'
'-x, y+1/2, -z+1/2'
'-x, -y, -z'
'x, -y-1/2, z-1/2'

loop_
_atom_site_label
_atom_site_type_symbol
_atom_site_fract_x
_atom_site_fract_y
_atom_site_fract_z
_atom_site_U_iso_or_equiv
_atom_site_adp_type
_atom_site_occupancy
_atom_site_site_symmetry_order
_atom_site_calc_flag
_atom_site_refinement_flags_posn
Br1A Br 1.14574(2) 0.53339(6) 0.86754(3) 0.04834(14) Uani 1 1 d .
Cu1A Cu 1.01709(3) 0.43367(7) 0.84411(3) 0.03438(15) Uani 1 1 d .
S1A S 0.94853(5) 0.55212(12) 0.70929(6) 0.0401(2) Uani 1 1 d .
N1A N 0.90827(15) 0.3782(4) 0.83244(18) 0.0320(5) Uani 1 1 d .
N2A N 0.83873(16) 0.4180(4) 0.75818(19) 0.0355(6) Uani 1 1 d .
N3A N 1.04957(16) 0.3230(4) 0.96369(18) 0.0336(5) Uani 1 1 d .
N4A N 0.7877(2) 0.5300(5) 0.6199(2) 0.0499(8) Uani 1 1 d .
H4AA H 0.7399 0.5041 0.6127 0.060 Uiso 1 1 calc R
H4AB H 0.7937 0.5792 0.5777 0.060 Uiso 1 1 calc R
C1A C 0.90482(19) 0.3050(4) 0.8995(2) 0.0335(6) Uani 1 1 d .
C2A C 0.9846(2) 0.2734(4) 0.9753(2) 0.0330(6) Uani 1 1 d .
C3A C 0.9949(2) 0.1972(5) 1.0547(2) 0.0411(7) Uani 1 1 d .
H3A H 0.9501 0.1645 1.0623 0.049 Uiso 1 1 calc R
C4A C 1.0731(2) 0.1714(5) 1.1216(2) 0.0461(8) Uani 1 1 d .
H4A H 1.0813 0.1219 1.1751 0.055 Uiso 1 1 calc R
C5A C 1.1389(2) 0.2196(5) 1.1086(3) 0.0450(8) Uani 1 1 d .
H5A H 1.1917 0.2013 1.1525 0.054 Uiso 1 1 calc R
C6A C 1.1243(2) 0.2956(5) 1.0287(2) 0.0395(7) Uani 1 1 d .
H6A H 1.1685 0.3290 1.0200 0.047 Uiso 1 1 calc R
C7A C 0.8528(2) 0.4938(5) 0.6965(2) 0.0380(7) Uani 1 1 d .
C8A C 0.8275(2) 0.2576(5) 0.9017(3) 0.0428(8) Uani 1 1 d .
H8AA H 0.8189 0.3321 0.9417 0.064 Uiso 1 1 calc GR
H8AB H 0.8309 0.1419 0.9216 0.064 Uiso 1 1 calc GR
H8AC H 0.7829 0.2684 0.8431 0.064 Uiso 1 1 calc GR
Br1B Br 0.33784(2) 0.26843(5) 0.58413(2) 0.04046(13) Uani 1 1 d .
Cu1B Cu 0.45396(3) 0.30072(6) 0.55875(3) 0.02899(14) Uani 1 1 d .
S1B S 0.52327(5) 0.45290(11) 0.68078(5) 0.0363(2) Uani 1 1 d .
N1B N 0.55389(15) 0.3147(3) 0.54391(17) 0.0287(5) Uani 1 1 d .
N2B N 0.62238(16) 0.3987(4) 0.60302(18) 0.0335(5) Uani 1 1 d .
N3B N 0.41637(16) 0.1711(4) 0.44527(17) 0.0318(5) Uani 1 1 d .
N4B N 0.67605(18) 0.5396(4) 0.7360(2) 0.0441(7) Uani 1 1 d .
H4BA H 0.7212 0.5478 0.7332 0.053 Uiso 1 1 calc R
H4BB H 0.6717 0.5815 0.7807 0.053 Uiso 1 1 calc R
C1B C 0.55365(19) 0.2361(4) 0.4767(2) 0.0312(6) Uani 1 1 d .
C2B C 0.47543(18) 0.1520(4) 0.4196(2) 0.0298(6) Uani 1 1 d .
C3B C 0.4615(2) 0.0588(5) 0.3440(2) 0.0396(7) Uani 1 1 d .
H3B H 0.5025 0.0448 0.3271 0.048 Uiso 1 1 calc R
C4B C 0.3854(2) -0.0131(5) 0.2942(2) 0.0438(8) Uani 1 1 d .
H4B H 0.3749 -0.0754 0.2432 0.053 Uiso 1 1 calc R
C5B C 0.3256(2) 0.0076(5) 0.3202(2) 0.0426(8) Uani 1 1 d .
H5B H 0.2744 -0.0400 0.2874 0.051 Uiso 1 1 calc R
C6B C 0.3431(2) 0.1014(5) 0.3967(2) 0.0371(7) Uani 1 1 d .
H6B H 0.3029 0.1161 0.4147 0.045 Uiso 1 1 calc R
C7B C 0.61240(19) 0.4613(4) 0.6707(2) 0.0313(6) Uani 1 1 d .
C8B C 0.6248(2) 0.2290(5) 0.4574(3) 0.0411(8) Uani 1 1 d .
H8BA H 0.6275 0.3325 0.4285 0.062 Uiso 1 1 calc GR
H8BB H 0.6189 0.1337 0.4193 0.062 Uiso 1 1 calc GR
H8BC H 0.6738 0.2162 0.5121 0.062 Uiso 1 1 calc GR

loop_
_atom_site_aniso_label
_atom_site_aniso_U_11
_atom_site_aniso_U_22
_atom_site_aniso_U_33
_atom_site_aniso_U_23
_atom_site_aniso_U_13
_atom_site_aniso_U_12
Br1A 0.0301(2) 0.0628(3) 0.0538(3) 0.00526(18) 0.02059(17) -0.00443(14)
Cu1A 0.0247(2) 0.0476(3) 0.0321(3) 0.00531(19) 0.01406(19) 0.00264(18)
S1A 0.0316(4) 0.0543(5) 0.0371(4) 0.0105(3) 0.0181(3) 0.0065(3)
N1A 0.0244(11) 0.0406(14) 0.0314(13) -0.0006(11) 0.0131(10) 0.0012(10)
N2A 0.0244(12) 0.0496(15) 0.0318(13) 0.0020(11) 0.0123(10) 0.0035(11)
N3A 0.0295(12) 0.0412(14) 0.0317(13) 0.0011(11) 0.0154(11) 0.0031(10)
N4A 0.0331(15) 0.075(2) 0.0366(16) 0.0147(15) 0.0113(13) 0.0072(14)
C1A 0.0297(14) 0.0389(16) 0.0345(16) -0.0017(12) 0.0169(13) -0.0023(12)
C2A 0.0332(15) 0.0335(14) 0.0355(16) -0.0016(12) 0.0184(13) 0.0018(12)
C3A 0.0426(18) 0.0477(19) 0.0389(18) 0.0019(14) 0.0237(15) 0.0000(14)
C4A 0.052(2) 0.052(2) 0.0327(17) 0.0045(15) 0.0171(15) 0.0023(17)
C5A 0.0378(17) 0.051(2) 0.0378(18) 0.0018(15) 0.0094(15) 0.0068(15)
C6A 0.0310(15) 0.0469(18) 0.0377(17) -0.0007(14) 0.0131(13) 0.0047(13)
C7A 0.0313(15) 0.0503(19) 0.0322(16) 0.0015(14) 0.0142(13) 0.0100(14)
C8A 0.0329(16) 0.052(2) 0.046(2) 0.0036(15) 0.0203(15) -0.0051(14)
Br1B 0.0293(2) 0.0623(3) 0.0353(2) -0.00152(14) 0.01949(15) -0.00480(13)
Cu1B 0.0256(2) 0.0386(3) 0.0273(2) -0.00199(17) 0.01601(18) -0.00152(16)
S1B 0.0303(4) 0.0532(5) 0.0315(4) -0.0085(3) 0.0195(3) -0.0047(3)
N1B 0.0281(11) 0.0353(13) 0.0281(12) 0.0009(10) 0.0173(10) -0.0001(10)
N2B 0.0272(12) 0.0436(14) 0.0343(13) -0.0050(11) 0.0179(10) -0.0039(11)
N3B 0.0314(12) 0.0389(14) 0.0282(12) -0.0009(10) 0.0162(10) -0.0001(11)
N4B 0.0302(14) 0.063(2) 0.0395(16) -0.0170(14) 0.0164(12) -0.0062(13)
C1B 0.0325(15) 0.0343(15) 0.0325(16) 0.0034(12) 0.0198(13) 0.0026(12)
C2B 0.0345(14) 0.0316(14) 0.0269(14) 0.0042(11) 0.0171(12) 0.0033(12)
C3B 0.0489(19) 0.0461(18) 0.0315(17) -0.0019(13) 0.0249(15) -0.0003(14)
C4B 0.055(2) 0.0465(19) 0.0267(16) -0.0067(14) 0.0158(15) 0.0000(16)
C5B 0.0410(18) 0.0486(19) 0.0320(16) -0.0011(14) 0.0112(14) -0.0023(15)
C6B 0.0333(15) 0.0472(18) 0.0313(15) 0.0008(13) 0.0151(12) -0.0003(13)
C7B 0.0266(14) 0.0360(15) 0.0320(15) 0.0012(12) 0.0138(12) 0.0015(11)
C8B 0.0407(18) 0.0459(18) 0.049(2) -0.0019(15) 0.0314(16) 0.0016(14)

loop_
_atom_type_symbol
_atom_type_description
_atom_type_scat_dispersion_real
_atom_type_scat_dispersion_imag
_atom_type_scat_source
C C 0.0181 0.0091 'International Tables Vol C Tables 4.2.6.8 and 6.1.1.4'
H H 0.0000 0.0000 'International Tables Vol C Tables 4.2.6.8 and 6.1.1.4'
Br Br -0.6763 1.2805 'International Tables Vol C Tables 4.2.6.8 and 6.1.1.4'
Cu Cu -1.9646 0.5888 'International Tables Vol C Tables 4.2.6.8 and 6.1.1.4'
N N 0.0311 0.0180 'International Tables Vol C Tables 4.2.6.8 and 6.1.1.4'
S S 0.3331 0.5567 'International Tables Vol C Tables 4.2.6.8 and 6.1.1.4'

loop_
_geom_angle_atom_site_label_1
_geom_angle_atom_site_label_2
_geom_angle_atom_site_label_3
_geom_angle
S1A Cu1A Br1A 95.35(3)
N1A Cu1A Br1A 172.36(8)
N1A Cu1A S1A 84.90(8)
N1A Cu1A N3A 80.27(11)
N3A Cu1A Br1A 99.02(8)
N3A Cu1A S1A 164.97(8)
C7A S1A Cu1A 95.11(12)
N2A N1A Cu1A 122.1(2)
C1A N1A Cu1A 117.5(2)
C1A N1A N2A 120.3(3)
C7A N2A N1A 112.7(3)
C2A N3A Cu1A 112.8(2)
C6A N3A Cu1A 128.0(2)
C6A N3A C2A 119.2(3)
H4AA N4A H4AB 120.0
C7A N4A H4AA 120.0
C7A N4A H4AB 120.0
N1A C1A C2A 114.0(3)
N1A C1A C8A 124.1(3)
C2A C1A C8A 121.9(3)
N3A C2A C1A 115.4(3)
N3A C2A C3A 121.1(3)
C3A C2A C1A 123.5(3)
C2A C3A H3A 120.6
C4A C3A C2A 118.7(3)
C4A C3A H3A 120.6
C3A C4A H4A 120.1
C5A C4A C3A 119.7(3)
C5A C4A H4A 120.1
C4A C5A H5A 120.7
C4A C5A C6A 118.6(3)
C6A C5A H5A 120.7
N3A C6A C5A 122.7(3)
N3A C6A H6A 118.7
C5A C6A H6A 118.7
N2A C7A S1A 124.9(3)
N2A C7A N4A 116.4(3)
N4A C7A S1A 118.6(3)
C1A C8A H8AA 109.5
C1A C8A H8AB 109.5
C1A C8A H8AC 109.5
H8AA C8A H8AB 109.5
H8AA C8A H8AC 109.5
H8AB C8A H8AC 109.5
S1B Cu1B Br1B 94.39(3)
N1B Cu1B Br1B 175.98(8)
N1B Cu1B S1B 84.85(8)
N1B Cu1B N3B 80.97(11)
N3B Cu1B Br1B 99.81(8)
N3B Cu1B S1B 165.80(8)
C7B S1B Cu1B 95.84(11)
N2B N1B Cu1B 122.7(2)
C1B N1B Cu1B 117.1(2)
C1B N1B N2B 120.1(3)
C7B N2B N1B 111.0(3)
C2B N3B Cu1B 112.7(2)
C6B N3B Cu1B 127.6(2)
C6B N3B C2B 119.7(3)
H4BA N4B H4BB 120.0
C7B N4B H4BA 120.0
C7B N4B H4BB 120.0
N1B C1B C2B 113.5(3)
N1B C1B C8B 124.0(3)
C2B C1B C8B 122.5(3)
N3B C2B C1B 115.6(3)
N3B C2B C3B 120.9(3)
C3B C2B C1B 123.5(3)
C2B C3B H3B 120.5
C4B C3B C2B 119.0(3)
C4B C3B H3B 120.5
C3B C4B H4B 120.1
C5B C4B C3B 119.9(3)
C5B C4B H4B 120.1
C4B C5B H5B 120.7
C4B C5B C6B 118.7(3)
C6B C5B H5B 120.7
N3B C6B C5B 121.9(3)
N3B C6B H6B 119.1
C5B C6B H6B 119.1
N2B C7B S1B 125.4(2)
N2B C7B N4B 117.6(3)
N4B C7B S1B 117.0(3)
C1B C8B H8BA 109.5
C1B C8B H8BB 109.5
C1B C8B H8BC 109.5
H8BA C8B H8BB 109.5
H8BA C8B H8BC 109.5
H8BB C8B H8BC 109.5

loop_
_geom_bond_atom_site_label_1
_geom_bond_atom_site_label_2
_geom_bond_distance
Br1A Cu1A 2.3587(6)
Cu1A S1A 2.2413(9)
Cu1A N1A 1.978(3)
Cu1A N3A 2.022(3)
S1A C7A 1.743(4)
N1A N2A 1.361(4)
N1A C1A 1.296(4)
N2A C7A 1.323(5)
N3A C2A 1.358(4)
N3A C6A 1.333(4)
N4A H4AA 0.8600
N4A H4AB 0.8600
N4A C7A 1.336(5)
C1A C2A 1.468(5)
C1A C8A 1.494(4)
C2A C3A 1.399(5)
C3A H3A 0.9300
C3A C4A 1.385(5)
C4A H4A 0.9300
C4A C5A 1.383(6)
C5A H5A 0.9300
C5A C6A 1.384(6)
C6A H6A 0.9300
C8A H8AA 0.9600
C8A H8AB 0.9600
C8A H8AC 0.9600
Br1B Cu1B 2.3855(5)
Cu1B S1B 2.2150(9)
Cu1B N1B 1.977(3)
Cu1B N3B 1.994(3)
S1B C7B 1.733(3)
N1B N2B 1.372(4)
N1B C1B 1.289(4)
N2B C7B 1.331(4)
N3B C2B 1.354(4)
N3B C6B 1.338(4)
N4B H4BA 0.8600
N4B H4BB 0.8600
N4B C7B 1.340(4)
C1B C2B 1.478(4)
C1B C8B 1.493(4)
C2B C3B 1.388(5)
C3B H3B 0.9300
C3B C4B 1.388(5)
C4B H4B 0.9300
C4B C5B 1.372(6)
C5B H5B 0.9300
C5B C6B 1.390(5)
C6B H6B 0.9300
C8B H8BA 0.9600
C8B H8BB 0.9600
C8B H8BC 0.9600

loop_
_geom_hbond_atom_site_label_D
_geom_hbond_atom_site_label_H
_geom_hbond_atom_site_label_A
_geom_hbond_distance_DH
_geom_hbond_distance_HA
_geom_hbond_distance_DA
_geom_hbond_angle_DHA
_geom_hbond_site_symmetry_A
N4A H4AA N2B 0.86 2.26 3.112(4) 171.5 .
N4A H4AA N4B 0.86 2.84 3.434(5) 128.2 .
C6A H6A Br1A 0.93 2.90 3.467(4) 120.9 .
N4B H4BA N2A 0.86 2.26 3.010(4) 146.2 .
N4B H4BA N4A 0.86 2.71 3.434(5) 143.0 .
C3B H3B S1B 0.93 2.67 3.432(4) 139.9 4_565
C6B H6B Br1B 0.93 2.89 3.467(4) 121.5 .
